data_8101917
loop_
_publ_author_name
'Zhang, L.-J.'
'Ding, J.-C.'
'Wu, H.-Y.'
'Liu, M.-C.'

_publ_section_title
;
Crystal structure of 5-fluoro-1-(carboxymethyl)uracil, C~6~H~5~FN~2~O~4~
;
_journal_issue 1
_journal_name_full 'Zeitschrift f\"ur Kristallographie - New Crystal Structures'
_journal_page_first 57
_journal_page_last 58
_journal_volume 221
_journal_year 2006
_chemical_formula_moiety 'C6 H5 F N2 O4'
_chemical_formula_sum 'C6 H5 F N2 O4'
_chemical_formula_weight 188.12
_chemical_name_systematic
; 
5-fluoro-1-(carboxymethyl)uracil
;
_space_group_IT_number 14
_symmetry_cell_setting monoclinic
_symmetry_space_group_name_Hall '-P 2ybc'
_symmetry_space_group_name_H-M 'P 1 21/c 1'
_atom_sites_solution_hydrogens geom
_atom_sites_solution_primary direct
_atom_sites_solution_secondary difmap
_audit_creation_method SHELXL-97
_cell_angle_alpha 90.00
_cell_angle_beta 114.466(4)
_cell_angle_gamma 90.00
_cell_formula_units_Z 4
_cell_length_a 4.9363(5)
_cell_length_b 17.0558(18)
_cell_length_c 9.4940(8)
_cell_measurement_reflns_used 1490
_cell_measurement_temperature 298(2)
_cell_measurement_theta_max 24.99
_cell_measurement_theta_min 2.64
_cell_volume 727.55(12)
_computing_cell_refinement 'SAINT (Bruker, 2002)'
_computing_data_collection 'SMART (Bruker, 2002)'
_computing_data_reduction SAINT
_computing_molecular_graphics 'XP (Bruker, 2002)'
_computing_publication_material 'SHELXL-97 (Bruker, 2002)'
_computing_structure_refinement 'SHELXL-97 (Sheldrick, 1997)'
_computing_structure_solution 'SHELXS-97 (Sheldrick, 1997)'
_diffrn_ambient_temperature 298(2)
_diffrn_measured_fraction_theta_full 0.998
_diffrn_measured_fraction_theta_max 0.998
_diffrn_measurement_device_type 'Bruker APEX SMART CCD'
_diffrn_measurement_method phi/omega
_diffrn_radiation_monochromator graphite
_diffrn_radiation_source 'fine-focus sealed tube'
_diffrn_radiation_type MoK\a
_diffrn_radiation_wavelength 0.71073
_diffrn_reflns_av_R_equivalents 0.0177
_diffrn_reflns_av_sigmaI/netI 0.0215
_diffrn_reflns_limit_h_max 5
_diffrn_reflns_limit_h_min -5
_diffrn_reflns_limit_k_max 18
_diffrn_reflns_limit_k_min -20
_diffrn_reflns_limit_l_max 11
_diffrn_reflns_limit_l_min -6
_diffrn_reflns_number 3810
_diffrn_reflns_theta_full 25.19
_diffrn_reflns_theta_max 25.19
_diffrn_reflns_theta_min 2.39
_diffrn_standards_number 0
_exptl_absorpt_coefficient_mu 0.161
_exptl_absorpt_correction_T_max 0.9663
_exptl_absorpt_correction_T_min 0.9539
_exptl_absorpt_correction_type multi-scan
_exptl_absorpt_process_details 'SADABS (Bruker, 2002)'
_exptl_crystal_colour colorless
_exptl_crystal_density_diffrn 1.717
_exptl_crystal_density_method 'not measured'
_exptl_crystal_description block
_exptl_crystal_F_000 384
_exptl_crystal_size_max 0.23
_exptl_crystal_size_mid 0.19
_exptl_crystal_size_min 0.15
_refine_diff_density_max 0.189
_refine_diff_density_min -0.220
_refine_diff_density_rms 0.043
_refine_ls_extinction_method none
_refine_ls_goodness_of_fit_ref 1.105
_refine_ls_hydrogen_treatment constr
_refine_ls_matrix_type full
_refine_ls_number_parameters 119
_refine_ls_number_reflns 1305
_refine_ls_number_restraints 0
_refine_ls_restrained_S_all 1.105
_refine_ls_R_factor_all 0.0496
_refine_ls_R_factor_gt 0.0441
_refine_ls_shift/su_max 0.000
_refine_ls_shift/su_mean 0.000
_refine_ls_structure_factor_coef Fsqd
_refine_ls_weighting_details 'calc w=1/[\s^2^(Fo^2^)+(0.0477P)^2^+0.3701P] where P=(Fo^2^+2Fc^2^)/3'
_refine_ls_weighting_scheme calc
_refine_ls_wR_factor_gt 0.1051
_refine_ls_wR_factor_ref 0.1088
_reflns_number_gt 1190
_reflns_number_total 1305
_reflns_threshold_expression I>2sigma(I)
_cod_data_source_file 1267-1711.cff
_cod_data_source_block I
_cod_depositor_comments
;
The following automatic conversions were performed:
'_symmetry_cell_setting' value 'Monoclinic' changed to 'monoclinic'
according to '/home/saulius/struct/CIF-dictionaries/cif_core.dic'
dictionary named 'cif_core.dic' version 2.4.1 from
2010-06-29.

'_exptl_absorpt_correction_type' value 'Multi-scan' changed
to 'multi-scan' according to
'/home/saulius/struct/CIF-dictionaries/cif_core.dic' dictionary named
'cif_core.dic' version 2.4.1 from 2010-06-29.

Automatic conversion script
Id: cif_fix_enum 1555 2011-01-17 13:19:09Z saulius 
;
_cod_original_sg_symbol_Hall -P2ybc
_cod_original_sg_symbol_H-M P12(1)/c1
_cod_database_code 8101917

loop_
_symmetry_equiv_pos_as_xyz
'x, y, z'
'-x, y+1/2, -z+1/2'
'-x, -y, -z'
'x, -y-1/2, z-1/2'

loop_
_atom_site_label
_atom_site_type_symbol
_atom_site_fract_x
_atom_site_fract_y
_atom_site_fract_z
_atom_site_U_iso_or_equiv
_atom_site_adp_type
_atom_site_occupancy
_atom_site_symmetry_multiplicity
_atom_site_Wyckoff_symbol
_atom_site_calc_flag
_atom_site_refinement_flags
_atom_site_disorder_assembly
_atom_site_disorder_group
F1 F -0.2607(3) 0.55144(9) 0.07069(18) 0.0658(5) Uani 1 4 e d . . .
O1 O 0.7772(3) 0.68825(9) 0.40957(18) 0.0449(4) Uani 1 4 e d . . .
O2 O 0.1259(3) 0.49076(9) 0.35115(18) 0.0435(4) Uani 1 4 e d . . .
O3 O 0.1535(4) 0.81286(9) 0.29242(19) 0.0466(4) Uani 1 4 e d . . .
O4 O 0.3316(3) 0.89748(8) 0.1724(2) 0.0437(4) Uani 1 4 e d . . .
H4 H 0.2298 0.9294 0.1936 0.066 Uiso 1 4 e calc R . .
N1 N 0.3514(4) 0.68637(9) 0.18829(18) 0.0297(4) Uani 1 4 e d . . .
N2 N 0.4569(4) 0.58688(9) 0.3699(2) 0.0333(4) Uani 1 4 e d . . .
H2 H 0.5836 0.5645 0.4519 0.040 Uiso 1 4 e calc R . .
C1 C 0.5460(4) 0.65646(12) 0.3280(2) 0.0297(4) Uani 1 4 e d . . .
C2 C 0.1895(4) 0.54940(11) 0.2957(2) 0.0324(5) Uani 1 4 e d . . .
C3 C 0.0040(5) 0.58595(12) 0.1522(3) 0.0375(5) Uani 1 4 e d . . .
C4 C 0.0818(4) 0.65138(12) 0.1033(2) 0.0352(5) Uani 1 4 e d . . .
H4A H -0.0475 0.6739 0.0106 0.042 Uiso 1 4 e calc R . .
C5 C 0.4121(4) 0.76444(11) 0.1456(2) 0.0304(5) Uani 1 4 e d . . .
H5A H 0.3255 0.7693 0.0338 0.036 Uiso 1 4 e calc R . .
H5B H 0.6254 0.7719 0.1832 0.036 Uiso 1 4 e calc R . .
C6 C 0.2840(4) 0.82655(11) 0.2133(2) 0.0310(5) Uani 1 4 e d . . .

loop_
_atom_site_aniso_label
_atom_site_aniso_U_11
_atom_site_aniso_U_22
_atom_site_aniso_U_33
_atom_site_aniso_U_23
_atom_site_aniso_U_13
_atom_site_aniso_U_12
F1 0.0445(8) 0.0620(10) 0.0634(9) 0.0092(7) -0.0051(7) -0.0253(7)
O1 0.0366(9) 0.0455(9) 0.0389(9) 0.0079(7) 0.0020(7) -0.0128(7)
O2 0.0428(9) 0.0326(8) 0.0507(9) 0.0092(7) 0.0151(7) -0.0073(6)
O3 0.0596(10) 0.0445(9) 0.0491(10) 0.0042(7) 0.0359(9) 0.0010(7)
O4 0.0482(9) 0.0293(8) 0.0621(11) 0.0045(7) 0.0313(8) 0.0011(7)
N1 0.0318(9) 0.0263(8) 0.0297(9) 0.0022(7) 0.0115(7) -0.0014(7)
N2 0.0325(9) 0.0298(9) 0.0314(9) 0.0067(7) 0.0070(7) -0.0015(7)
C1 0.0302(10) 0.0300(10) 0.0279(10) 0.0017(8) 0.0111(8) -0.0003(8)
C2 0.0344(11) 0.0263(10) 0.0388(11) -0.0013(9) 0.0174(9) -0.0021(8)
C3 0.0315(11) 0.0356(11) 0.0378(12) -0.0011(9) 0.0068(9) -0.0065(8)
C4 0.0324(11) 0.0358(11) 0.0293(10) 0.0040(9) 0.0047(8) 0.0000(9)
C5 0.0320(10) 0.0292(10) 0.0309(10) 0.0061(8) 0.0140(8) -0.0007(8)
C6 0.0280(10) 0.0318(11) 0.0294(10) 0.0028(8) 0.0080(8) -0.0018(8)

loop_
_atom_type_symbol
_atom_type_description
_atom_type_scat_dispersion_real
_atom_type_scat_dispersion_imag
_atom_type_scat_source
C C 0.0033 0.0016 'International Tables Vol C Tables 4.2.6.8 and 6.1.1.4'
H H 0.0000 0.0000 'International Tables Vol C Tables 4.2.6.8 and 6.1.1.4'
F F 0.0171 0.0103 'International Tables Vol C Tables 4.2.6.8 and 6.1.1.4'
N N 0.0061 0.0033 'International Tables Vol C Tables 4.2.6.8 and 6.1.1.4'
O O 0.0106 0.0060 'International Tables Vol C Tables 4.2.6.8 and 6.1.1.4'

loop_
_geom_angle_atom_site_label_1
_geom_angle_atom_site_label_2
_geom_angle_atom_site_label_3
_geom_angle
_geom_angle_site_symmetry_1
_geom_angle_site_symmetry_3
_geom_angle_publ_flag
C6 O4 H4 109.5 . . ?
C1 N1 C4 121.69(17) . . ?
C1 N1 C5 117.73(16) . . ?
C4 N1 C5 119.59(16) . . ?
C2 N2 C1 127.40(17) . . ?
C2 N2 H2 116.3 . . ?
C1 N2 H2 116.3 . . ?
O1 C1 N1 123.27(18) . . ?
O1 C1 N2 121.98(18) . . ?
N1 C1 N2 114.74(17) . . ?
O2 C2 N2 121.46(19) . . ?
O2 C2 C3 125.81(19) . . ?
N2 C2 C3 112.73(17) . . ?
C4 C3 F1 121.33(19) . . ?
C4 C3 C2 122.39(19) . . ?
F1 C3 C2 116.24(18) . . ?
C3 C4 N1 120.74(18) . . ?
C3 C4 H4A 119.6 . . ?
N1 C4 H4A 119.6 . . ?
N1 C5 C6 110.62(16) . . ?
N1 C5 H5A 109.5 . . ?
C6 C5 H5A 109.5 . . ?
N1 C5 H5B 109.5 . . ?
C6 C5 H5B 109.5 . . ?
H5A C5 H5B 108.1 . . ?
O3 C6 O4 124.79(19) . . ?
O3 C6 C5 124.07(18) . . ?
O4 C6 C5 111.13(17) . . ?

loop_
_geom_bond_atom_site_label_1
_geom_bond_atom_site_label_2
_geom_bond_distance
_geom_bond_site_symmetry_2
_geom_bond_publ_flag
F1 C3 1.347(2) . ?
O1 C1 1.210(2) . ?
O2 C2 1.230(2) . ?
O3 C6 1.197(3) . ?
O4 C6 1.321(2) . ?
O4 H4 0.8200 . ?
N1 C1 1.374(2) . ?
N1 C4 1.374(3) . ?
N1 C5 1.459(2) . ?
N2 C2 1.370(3) . ?
N2 C1 1.380(2) . ?
N2 H2 0.8600 . ?
C2 C3 1.432(3) . ?
C3 C4 1.325(3) . ?
C4 H4A 0.9300 . ?
C5 C6 1.508(3) . ?
C5 H5A 0.9700 . ?
C5 H5B 0.9700 . ?

loop_
_geom_hbond_atom_site_label_D
_geom_hbond_atom_site_label_H
_geom_hbond_atom_site_label_A
_geom_hbond_distance_DH
_geom_hbond_distance_HA
_geom_hbond_distance_DA
_geom_hbond_angle_DHA
_geom_hbond_site_symmetry_A
N2 H2 O2 0.86 2.05 2.914(2) 178.0 3_666
O4 H4 O2 0.82 1.93 2.695(2) 153.9 2

loop_
_geom_torsion_atom_site_label_1
_geom_torsion_atom_site_label_2
_geom_torsion_atom_site_label_3
_geom_torsion_atom_site_label_4
_geom_torsion
_geom_torsion_site_symmetry_1
_geom_torsion_site_symmetry_2
_geom_torsion_site_symmetry_3
_geom_torsion_site_symmetry_4
_geom_torsion_publ_flag
C4 N1 C1 O1 -175.69(19) . . . . ?
C5 N1 C1 O1 -7.1(3) . . . . ?
C4 N1 C1 N2 3.8(3) . . . . ?
C5 N1 C1 N2 172.43(16) . . . . ?
C2 N2 C1 O1 173.1(2) . . . . ?
C2 N2 C1 N1 -6.5(3) . . . . ?
C1 N2 C2 O2 -173.9(2) . . . . ?
C1 N2 C2 C3 6.1(3) . . . . ?
O2 C2 C3 C4 176.6(2) . . . . ?
N2 C2 C3 C4 -3.4(3) . . . . ?
O2 C2 C3 F1 -1.3(3) . . . . ?
N2 C2 C3 F1 178.66(18) . . . . ?
F1 C3 C4 N1 179.40(19) . . . . ?
C2 C3 C4 N1 1.6(3) . . . . ?
C1 N1 C4 C3 -1.8(3) . . . . ?
C5 N1 C4 C3 -170.18(19) . . . . ?
C1 N1 C5 C6 -85.5(2) . . . . ?
C4 N1 C5 C6 83.4(2) . . . . ?
N1 C5 C6 O3 0.7(3) . . . . ?
N1 C5 C6 O4 -178.52(16) . . . . ?

loop_
_cod_related_entry_id
_cod_related_entry_database
_cod_related_entry_code
1 ChemSpider 1153001
